data_2237719
loop_
_publ_author_name
'Bakthadoss, M.'
'Selvakumar, R.'
'Manikandan, N.'
'Murugavel, S.'

_publ_section_title
;
 (<i>Z</i>)-3-(3,4-Dimethoxybenzylidene)-2,3-dihydro-1,5-benzothiazepin-4(5<i>H</i>)-one
;
_journal_coeditor_code TK5207
_journal_issue 4
_journal_name_full 'Acta Crystallographica Section E'
_journal_page_first o562
_journal_page_last o563
_journal_paper_doi 10.1107/S1600536813007423
_journal_volume 69
_journal_year 2013
_chemical_formula_iupac 'C18 H17 N O3 S'
_chemical_formula_moiety 'C18 H17 N O3 S'
_chemical_formula_sum 'C18 H17 N O3 S'
_chemical_formula_weight 327.39
_chemical_name_systematic (<i>Z</i>)-3-(3,4-Dimethoxybenzylidene)-2,3-dihydro-1,5-benzothiazepin-4(5<i>H</i>)-one
_space_group_IT_number 2
_symmetry_cell_setting triclinic
_symmetry_space_group_name_Hall '-P 1'
_symmetry_space_group_name_H-M 'P -1'
_atom_sites_solution_hydrogens geom
_atom_sites_solution_primary direct
_atom_sites_solution_secondary difmap
_audit_creation_method SHELXL-97
_cell_angle_alpha 91.783(3)
_cell_angle_beta 97.562(2)
_cell_angle_gamma 108.512(2)
_cell_formula_units_Z 2
_cell_length_a 7.0249(4)
_cell_length_b 10.7949(7)
_cell_length_c 10.8826(7)
_cell_measurement_reflns_used 3172
_cell_measurement_temperature 293(2)
_cell_measurement_theta_max 26.4
_cell_measurement_theta_min 2.0
_cell_volume 773.42(8)
_computing_cell_refinement 'APEX2 and SAINT (Bruker, 2004)'
_computing_data_collection 'APEX2 (Bruker, 2004)'
_computing_data_reduction 'SAINT and XPREP (Bruker, 2004)'
_computing_molecular_graphics 'ORTEP-3 for Windows (Farrugia, 2012)'
_computing_publication_material 'SHELXL97 (Sheldrick, 2008) and  PLATON (Spek, 2009)'
_computing_structure_refinement 'SHELXL97 (Sheldrick, 2008)'
_computing_structure_solution 'SHELXS97 (Sheldrick, 2008)'
_diffrn_ambient_temperature 293(2)
_diffrn_detector_area_resol_mean 10.0
_diffrn_measured_fraction_theta_full 0.981
_diffrn_measured_fraction_theta_max 0.971
_diffrn_measurement_device_type 'Bruker APEXII CCD'
_diffrn_measurement_method '\w scans'
_diffrn_radiation_monochromator graphite
_diffrn_radiation_source 'fine-focus sealed tube'
_diffrn_radiation_type MoK\a
_diffrn_radiation_wavelength 0.71073
_diffrn_reflns_av_R_equivalents 0.0319
_diffrn_reflns_av_sigmaI/netI 0.0245
_diffrn_reflns_limit_h_max 8
_diffrn_reflns_limit_h_min -7
_diffrn_reflns_limit_k_max 13
_diffrn_reflns_limit_k_min -13
_diffrn_reflns_limit_l_max 13
_diffrn_reflns_limit_l_min -13
_diffrn_reflns_number 14052
_diffrn_reflns_theta_full 25.00
_diffrn_reflns_theta_max 26.39
_diffrn_reflns_theta_min 2.00
_exptl_absorpt_coefficient_mu 0.224
_exptl_absorpt_correction_T_max 0.967
_exptl_absorpt_correction_T_min 0.950
_exptl_absorpt_correction_type multi-scan
_exptl_absorpt_process_details '(SADABS; Sheldrick, 1996)'
_exptl_crystal_colour colourless
_exptl_crystal_density_diffrn 1.406
_exptl_crystal_density_method 'not measured'
_exptl_crystal_description block
_exptl_crystal_F_000 344
_exptl_crystal_size_max 0.23
_exptl_crystal_size_mid 0.21
_exptl_crystal_size_min 0.15
_refine_diff_density_max 0.198
_refine_diff_density_min -0.272
_refine_ls_extinction_method none
_refine_ls_goodness_of_fit_ref 1.057
_refine_ls_hydrogen_treatment constr
_refine_ls_matrix_type full
_refine_ls_number_parameters 210
_refine_ls_number_reflns 3082
_refine_ls_number_restraints 0
_refine_ls_restrained_S_all 1.057
_refine_ls_R_factor_all 0.0495
_refine_ls_R_factor_gt 0.0387
_refine_ls_shift/su_max 0.000
_refine_ls_shift/su_mean 0.000
_refine_ls_structure_factor_coef Fsqd
_refine_ls_weighting_details 'calc w=1/[\s^2^(Fo^2^)+(0.0639P)^2^+0.2592P] where P=(Fo^2^+2Fc^2^)/3'
_refine_ls_weighting_scheme calc
_refine_ls_wR_factor_gt 0.1118
_refine_ls_wR_factor_ref 0.1212
_reflns_number_gt 2545
_reflns_number_total 3082
_reflns_threshold_expression I>2\s(I)
_cod_data_source_file tk5207.cif
_cod_data_source_block I
_cod_database_code 2237719
_cod_database_fobs_code 2237719

loop_
_symmetry_equiv_pos_as_xyz
'x, y, z'
'-x, -y, -z'

loop_
_atom_site_type_symbol
_atom_site_label
_atom_site_fract_x
_atom_site_fract_y
_atom_site_fract_z
_atom_site_U_iso_or_equiv
_atom_site_adp_type
_atom_site_calc_flag
_atom_site_refinement_flags
_atom_site_occupancy
_atom_site_symmetry_multiplicity
C C1 0.4597(3) 0.39262(18) 0.80434(17) 0.0376(4) Uani d . 1 1
H H1A 0.4148 0.3283 0.8637 0.045 Uiso calc R 1 1
H H1B 0.6026 0.4069 0.8021 0.045 Uiso calc R 1 1
C C2 0.0821(3) 0.24463(18) 0.69445(17) 0.0380(4) Uani d . 1 1
C C3 -0.0277(3) 0.1295(2) 0.6198(2) 0.0540(6) Uani d . 1 1
H H3 0.0283 0.1052 0.5540 0.065 Uiso calc R 1 1
C C4 -0.2145(4) 0.0518(2) 0.6406(2) 0.0652(7) Uani d . 1 1
H H4 -0.2850 -0.0234 0.5888 0.078 Uiso calc R 1 1
C C5 -0.2977(3) 0.0860(2) 0.7392(2) 0.0570(6) Uani d . 1 1
H H5 -0.4239 0.0335 0.7550 0.068 Uiso calc R 1 1
C C6 -0.1924(3) 0.19819(19) 0.81356(19) 0.0431(5) Uani d . 1 1
H H6 -0.2490 0.2197 0.8803 0.052 Uiso calc R 1 1
C C7 -0.0035(3) 0.28146(16) 0.79304(16) 0.0329(4) Uani d . 1 1
C C8 0.2416(2) 0.50716(17) 0.89652(15) 0.0301(4) Uani d . 1 1
C C9 0.4315(2) 0.51723(17) 0.84463(15) 0.0313(4) Uani d . 1 1
C C10 0.5649(3) 0.63650(18) 0.83993(16) 0.0353(4) Uani d . 1 1
H H10 0.5326 0.7063 0.8735 0.042 Uiso calc R 1 1
C C11 0.7565(3) 0.67060(18) 0.78813(16) 0.0355(4) Uani d . 1 1
C C12 0.7840(3) 0.6025(2) 0.68579(18) 0.0456(5) Uani d . 1 1
H H12 0.6776 0.5306 0.6474 0.055 Uiso calc R 1 1
C C13 0.9667(3) 0.6391(2) 0.63934(18) 0.0452(5) Uani d . 1 1
H H13 0.9814 0.5914 0.5706 0.054 Uiso calc R 1 1
C C14 1.1265(3) 0.74520(18) 0.69391(17) 0.0364(4) Uani d . 1 1
C C15 1.1008(3) 0.81763(18) 0.79546(18) 0.0385(4) Uani d . 1 1
C C16 0.9179(3) 0.78086(18) 0.84029(18) 0.0387(4) Uani d . 1 1
H H16 0.9014 0.8306 0.9069 0.046 Uiso calc R 1 1
C C17 1.3474(3) 0.7111(2) 0.5578(2) 0.0515(5) Uani d . 1 1
H H17A 1.3216 0.6227 0.5804 0.077 Uiso calc R 1 1
H H17B 1.4859 0.7470 0.5441 0.077 Uiso calc R 1 1
H H17C 1.2584 0.7119 0.4831 0.077 Uiso calc R 1 1
C C18 1.2396(4) 1.0180(2) 0.9218(2) 0.0565(6) Uani d . 1 1
H H18A 1.1360 1.0494 0.8811 0.085 Uiso calc R 1 1
H H18B 1.3648 1.0894 0.9407 0.085 Uiso calc R 1 1
H H18C 1.1998 0.9813 0.9973 0.085 Uiso calc R 1 1
N N1 0.0766(2) 0.39577(14) 0.87516(14) 0.0350(3) Uani d . 1 1
H H1 -0.0038 0.3951 0.9285 0.042 Uiso calc R 1 1
O O1 0.23130(18) 0.59672(12) 0.96500(12) 0.0388(3) Uani d . 1 1
O O2 1.31183(19) 0.78823(14) 0.65586(13) 0.0472(4) Uani d . 1 1
O O3 1.2663(2) 0.92142(15) 0.84312(17) 0.0639(5) Uani d . 1 1
S S1 0.31690(7) 0.33116(5) 0.65216(5) 0.04745(18) Uani d . 1 1

loop_
_atom_site_aniso_label
_atom_site_aniso_U_11
_atom_site_aniso_U_22
_atom_site_aniso_U_33
_atom_site_aniso_U_12
_atom_site_aniso_U_13
_atom_site_aniso_U_23
C1 0.0290(9) 0.0432(10) 0.0405(10) 0.0104(8) 0.0101(7) -0.0031(8)
C2 0.0332(9) 0.0374(9) 0.0402(10) 0.0048(8) 0.0125(7) -0.0046(8)
C3 0.0504(12) 0.0454(11) 0.0578(13) 0.0012(9) 0.0200(10) -0.0176(10)
C4 0.0557(14) 0.0474(13) 0.0768(17) -0.0076(10) 0.0229(12) -0.0235(11)
C5 0.0394(11) 0.0432(11) 0.0765(16) -0.0072(9) 0.0224(10) -0.0082(10)
C6 0.0354(10) 0.0397(10) 0.0529(12) 0.0059(8) 0.0189(8) -0.0014(8)
C7 0.0286(9) 0.0314(9) 0.0375(9) 0.0070(7) 0.0084(7) -0.0007(7)
C8 0.0266(8) 0.0357(9) 0.0274(8) 0.0078(7) 0.0075(6) 0.0004(7)
C9 0.0253(8) 0.0399(9) 0.0274(8) 0.0082(7) 0.0066(6) -0.0016(7)
C10 0.0294(9) 0.0417(10) 0.0324(9) 0.0075(7) 0.0086(7) -0.0038(7)
C11 0.0293(9) 0.0406(10) 0.0351(9) 0.0072(7) 0.0102(7) 0.0014(7)
C12 0.0316(10) 0.0527(12) 0.0405(10) -0.0037(8) 0.0099(8) -0.0100(9)
C13 0.0381(10) 0.0542(12) 0.0366(10) 0.0033(9) 0.0148(8) -0.0115(8)
C14 0.0284(9) 0.0411(10) 0.0388(10) 0.0065(7) 0.0142(7) 0.0015(8)
C15 0.0304(9) 0.0337(9) 0.0481(11) 0.0034(7) 0.0141(8) -0.0038(8)
C16 0.0356(10) 0.0360(9) 0.0435(10) 0.0066(8) 0.0175(8) -0.0052(8)
C17 0.0429(11) 0.0603(13) 0.0533(13) 0.0135(10) 0.0249(9) -0.0065(10)
C18 0.0549(13) 0.0365(10) 0.0703(15) 0.0005(9) 0.0220(11) -0.0138(10)
N1 0.0284(7) 0.0387(8) 0.0366(8) 0.0058(6) 0.0151(6) -0.0049(6)
O1 0.0323(6) 0.0386(7) 0.0436(7) 0.0058(5) 0.0156(5) -0.0079(5)
O2 0.0335(7) 0.0492(8) 0.0555(9) 0.0030(6) 0.0238(6) -0.0091(6)
O3 0.0391(8) 0.0495(8) 0.0898(12) -0.0093(6) 0.0316(8) -0.0320(8)
S1 0.0377(3) 0.0537(3) 0.0418(3) -0.0013(2) 0.0190(2) -0.0143(2)

loop_
_atom_type_symbol
_atom_type_description
_atom_type_scat_dispersion_real
_atom_type_scat_dispersion_imag
_atom_type_scat_source
C C 0.0033 0.0016 'International Tables Vol C Tables 4.2.6.8 and 6.1.1.4'
H H 0.0000 0.0000 'International Tables Vol C Tables 4.2.6.8 and 6.1.1.4'
N N 0.0061 0.0033 'International Tables Vol C Tables 4.2.6.8 and 6.1.1.4'
O O 0.0106 0.0060 'International Tables Vol C Tables 4.2.6.8 and 6.1.1.4'
S S 0.1246 0.1234 'International Tables Vol C Tables 4.2.6.8 and 6.1.1.4'

loop_
_geom_angle_atom_site_label_1
_geom_angle_atom_site_label_2
_geom_angle_atom_site_label_3
_geom_angle
C9 C1 S1 110.58(13)
C9 C1 H1A 109.5
S1 C1 H1A 109.5
C9 C1 H1B 109.5
S1 C1 H1B 109.5
H1A C1 H1B 108.1
C3 C2 C7 118.76(17)
C3 C2 S1 115.26(14)
C7 C2 S1 125.97(14)
C4 C3 C2 122.1(2)
C4 C3 H3 118.9
C2 C3 H3 118.9
C3 C4 C5 119.4(2)
C3 C4 H4 120.3
C5 C4 H4 120.3
C6 C5 C4 119.4(2)
C6 C5 H5 120.3
C4 C5 H5 120.3
C5 C6 C7 122.66(18)
C5 C6 H6 118.7
C7 C6 H6 118.7
C6 C7 C2 117.63(16)
C6 C7 N1 114.53(15)
C2 C7 N1 127.83(16)
O1 C8 N1 117.55(14)
O1 C8 C9 120.94(15)
N1 C8 C9 121.42(15)
C10 C9 C1 124.92(16)
C10 C9 C8 118.22(16)
C1 C9 C8 116.85(15)
C9 C10 C11 127.81(17)
C9 C10 H10 116.1
C11 C10 H10 116.1
C12 C11 C16 117.39(16)
C12 C11 C10 123.42(17)
C16 C11 C10 119.12(16)
C11 C12 C13 121.42(18)
C11 C12 H12 119.3
C13 C12 H12 119.3
C14 C13 C12 120.63(17)
C14 C13 H13 119.7
C12 C13 H13 119.7
O2 C14 C13 125.04(16)
O2 C14 C15 115.91(16)
C13 C14 C15 119.05(16)
O3 C15 C16 125.11(17)
O3 C15 C14 115.09(15)
C16 C15 C14 119.80(17)
C15 C16 C11 121.66(17)
C15 C16 H16 119.2
C11 C16 H16 119.2
O2 C17 H17A 109.5
O2 C17 H17B 109.5
H17A C17 H17B 109.5
O2 C17 H17C 109.5
H17A C17 H17C 109.5
H17B C17 H17C 109.5
O3 C18 H18A 109.5
O3 C18 H18B 109.5
H18A C18 H18B 109.5
O3 C18 H18C 109.5
H18A C18 H18C 109.5
H18B C18 H18C 109.5
C8 N1 C7 139.93(14)
C8 N1 H1 110.0
C7 N1 H1 110.0
C14 O2 C17 117.20(15)
C15 O3 C18 118.52(15)
C2 S1 C1 99.66(9)

loop_
_geom_bond_atom_site_label_1
_geom_bond_atom_site_label_2
_geom_bond_distance
C1 C9 1.482(2)
C1 S1 1.8058(19)
C1 H1A 0.9700
C1 H1B 0.9700
C2 C3 1.401(3)
C2 C7 1.402(2)
C2 S1 1.7471(18)
C3 C4 1.367(3)
C3 H3 0.9300
C4 C5 1.381(3)
C4 H4 0.9300
C5 C6 1.372(3)
C5 H5 0.9300
C6 C7 1.397(2)
C6 H6 0.9300
C7 N1 1.413(2)
C8 O1 1.229(2)
C8 N1 1.368(2)
C8 C9 1.490(2)
C9 C10 1.337(2)
C10 C11 1.470(2)
C10 H10 0.9300
C11 C12 1.384(3)
C11 C16 1.399(3)
C12 C13 1.386(3)
C12 H12 0.9300
C13 C14 1.375(3)
C13 H13 0.9300
C14 O2 1.361(2)
C14 C15 1.398(3)
C15 O3 1.361(2)
C15 C16 1.379(2)
C16 H16 0.9300
C17 O2 1.428(2)
C17 H17A 0.9600
C17 H17B 0.9600
C17 H17C 0.9600
C18 O3 1.402(2)
C18 H18A 0.9600
C18 H18B 0.9600
C18 H18C 0.9600
N1 H1 0.8600

loop_
_geom_hbond_atom_site_label_D
_geom_hbond_atom_site_label_H
_geom_hbond_atom_site_label_A
_geom_hbond_site_symmetry_A
_geom_hbond_distance_DH
_geom_hbond_distance_HA
_geom_hbond_distance_DA
_geom_hbond_angle_DHA
C12 H12 S1 1 0.93 2.76 3.605(2) 151
N1 H1 O1 2_567 0.86 2.12 2.967(2) 170
C6 H6 O1 2_567 0.93 2.52 3.318(2) 144
C5 H5 O3 1_345 0.93 2.46 3.377(3) 167
C17 H17C Cg1 2_666 0.96 2.84 3.724(2) 154
C18 H18A Cg1 1_665 0.96 2.90 3.841(3) 166

loop_
_geom_torsion_atom_site_label_1
_geom_torsion_atom_site_label_2
_geom_torsion_atom_site_label_3
_geom_torsion_atom_site_label_4
_geom_torsion
C7 C2 C3 C4 -0.5(4)
S1 C2 C3 C4 -179.5(2)
C2 C3 C4 C5 -1.0(4)
C3 C4 C5 C6 0.8(4)
C4 C5 C6 C7 0.8(4)
C5 C6 C7 C2 -2.2(3)
C5 C6 C7 N1 176.7(2)
C3 C2 C7 C6 2.0(3)
S1 C2 C7 C6 -179.12(15)
C3 C2 C7 N1 -176.80(19)
S1 C2 C7 N1 2.1(3)
S1 C1 C9 C10 -100.97(18)
S1 C1 C9 C8 80.36(17)
O1 C8 C9 C10 -21.0(2)
N1 C8 C9 C10 162.49(16)
O1 C8 C9 C1 157.79(16)
N1 C8 C9 C1 -18.8(2)
C1 C9 C10 C11 4.2(3)
C8 C9 C10 C11 -177.11(16)
C9 C10 C11 C12 34.0(3)
C9 C10 C11 C16 -149.01(19)
C16 C11 C12 C13 2.2(3)
C10 C11 C12 C13 179.28(19)
C11 C12 C13 C14 -0.2(3)
C12 C13 C14 O2 179.52(19)
C12 C13 C14 C15 -1.4(3)
O2 C14 C15 O3 -0.4(3)
C13 C14 C15 O3 -179.59(19)
O2 C14 C15 C16 -179.92(17)
C13 C14 C15 C16 0.9(3)
O3 C15 C16 C11 -178.25(19)
C14 C15 C16 C11 1.2(3)
C12 C11 C16 C15 -2.7(3)
C10 C11 C16 C15 -179.90(18)
O1 C8 N1 C7 165.2(2)
C9 C8 N1 C7 -18.2(3)
C6 C7 N1 C8 -177.9(2)
C2 C7 N1 C8 0.9(4)
C13 C14 O2 C17 -5.1(3)
C15 C14 O2 C17 175.83(18)
C16 C15 O3 C18 -17.0(3)
C14 C15 O3 C18 163.5(2)
C3 C2 S1 C1 -145.03(17)
C7 C2 S1 C1 36.02(19)
C9 C1 S1 C2 -85.92(14)

loop_
_cod_related_entry_id
_cod_related_entry_database
_cod_related_entry_code
1 ChemSpider 30658404
